data_4300006
loop_
_publ_author_name
'Suzanne J. Brudenell'
'Leone Spiccia'
'Alan M. Bond'
'Gary D. Fallon'
'David C. R. Hockless'
'George Lazarev'
'Peter J. Mahon'
'Edward R. T. Tiekink'

_publ_section_title
;
Structural, Spectroscopic, and Electrochemical Studies of Binuclear
Manganese(II) Complexes of Bis(pentadentate) Ligands Derived from
Bis(1,4,7-triazacyclononane) Macrocycles
;
_journal_name_full 'Inorganic Chemistry'
_journal_page_first 881
_journal_page_last 892
_journal_paper_doi 10.1021/ic9814470
_journal_volume 39
_journal_year 2000
_chemical_formula_sum 'C23 H38 Cl2 Mn N6 O6.5'
_chemical_formula_weight 637.44
_space_group_IT_number 14
_symmetry_cell_setting monoclinic
_symmetry_Int_Tables_number 14
_symmetry_space_group_name_Hall '-P 2yn'
_symmetry_space_group_name_H-M 'P 1 21/n 1'
_audit_creation_date 'Sat Jun  6 15:44:34 1998'
_audit_creation_method 'from TEXRAY.INF file'
_cell_angle_alpha 90
_cell_angle_beta 111.14(2)
_cell_angle_gamma 90
_cell_formula_units_Z 4
_cell_length_a 13.361(3)
_cell_length_b 16.807(5)
_cell_length_c 14.339(4)
_cell_measurement_reflns_used 25
_cell_measurement_temperature 180
_cell_measurement_theta_max 12.5
_cell_measurement_theta_min 7.5
_cell_volume 3003.2(15)
_computing_cell_refinement 'MSC/AFC Diffractometer Control'
_computing_data_collection 'MSC/AFC Diffractometer Control'
_computing_data_reduction teXsan
_computing_publication_material teXsan
_computing_structure_refinement teXsan
_diffrn_ambient_temperature 180
_diffrn_measurement_device AFC6R
_diffrn_measurement_method 'omega/2-theta scans'
_diffrn_orient_matrix_UB_11 0.06000
_diffrn_orient_matrix_UB_12 -0.00126
_diffrn_orient_matrix_UB_13 -0.02612
_diffrn_orient_matrix_UB_21 0.05240
_diffrn_orient_matrix_UB_22 0.01222
_diffrn_orient_matrix_UB_23 0.06846
_diffrn_orient_matrix_UB_31 0.00962
_diffrn_orient_matrix_UB_32 -0.05822
_diffrn_orient_matrix_UB_33 0.01486
_diffrn_radiation_monochromator graphite
_diffrn_radiation_source 'Rigaku rotating anode'
_diffrn_radiation_type MoKalpha
_diffrn_radiation_wavelength 0.7107
_diffrn_reflns_av_R_equivalents 7.88
_diffrn_reflns_limit_h_max 15
_diffrn_reflns_limit_h_min 0
_diffrn_reflns_limit_k_max 21
_diffrn_reflns_limit_k_min 0
_diffrn_reflns_limit_l_max 18
_diffrn_reflns_limit_l_min -18
_diffrn_reflns_number 6389
_diffrn_reflns_theta_max 27.5
_diffrn_reflns_theta_min 3.0
_diffrn_standards_decay_% 4.51
_diffrn_standards_interval_count 400
_diffrn_standards_number 3
_exptl_absorpt_coefficient_mu 0.664
_exptl_absorpt_correction_T_max 1
_exptl_absorpt_correction_T_min 0.933
_exptl_absorpt_correction_type refdelf
_exptl_absorpt_process_details Walker&Stuart_DIFABS
_exptl_crystal_colour colourless
_exptl_crystal_density_diffrn 1.410
_exptl_crystal_description plate
_exptl_crystal_F_000 1316.00
_exptl_crystal_size_max 0.57
_exptl_crystal_size_mid 0.26
_exptl_crystal_size_min 0.10
_refine_diff_density_max 0.88
_refine_diff_density_min -0.55
_refine_ls_extinction_method none
_refine_ls_goodness_of_fit_obs 2.700
_refine_ls_hydrogen_treatment noref
_refine_ls_matrix_type full
_refine_ls_number_parameters 342
_refine_ls_number_reflns 2430
_refine_ls_number_restraints 0
_refine_ls_R_factor_obs 0.0716
_refine_ls_shift/esd_max 0.4880
_refine_ls_structure_factor_coef F
_refine_ls_weighting_scheme sigma
_refine_ls_wR_factor_obs 0.0698
_reflns_number_observed 2430
_reflns_number_total 6097
_reflns_observed_criterion I>3.0sigma(I)
_cod_original_cell_volume 3003(1)
_cod_original_sg_symbol_H-M 'P 21/n '
_cod_original_formula_sum 'C23 H38 Cl2 N6 Mn O6.5 '
_cod_database_code 4300006

loop_
_symmetry_equiv_pos_as_xyz
'   +x,   +y,   +z'
1/2-x,1/2+y,1/2-z
'   -x,   -y,   -z'
1/2+x,1/2-y,1/2+z

loop_
_atom_site_aniso_label
_atom_site_aniso_U_11
_atom_site_aniso_U_22
_atom_site_aniso_U_33
_atom_site_aniso_U_12
_atom_site_aniso_U_13
_atom_site_aniso_U_23
Mn 0.0249(9) 0.0206(10) 0.0221(9) -0.0012(9) 0.0082(7) 0.0011(9)
Cl(1) 0.038(2) 0.038(2) 0.039(2) 0.003(2) -0.006(2) -0.011(2)
Cl(2) 0.051(2) 0.086(3) 0.062(3) 0.000(2) 0.031(2) 0.019(2)
O(1) 0.064(7) 0.13(1) 0.13(1) -0.038(7) 0.064(7) -0.012(8)
O(2) 0.31(2) 0.09(1) 0.39(3) 0.07(1) 0.29(2) 0.02(1)
O(3) 0.066(7) 0.27(2) 0.069(7) -0.04(1) 0.019(6) 0.02(1)
O(4) 0.16(1) 0.15(1) 0.038(6) 0.001(10) 0.025(7) 0.021(8)
O(5) 0.070(8) 0.066(8) 0.15(1) 0.013(6) 0.071(9) 0.015(7)
N(1) 0.034(6) 0.019(5) 0.023(5) -0.001(4) 0.012(5) 0.001(4)
N(2) 0.032(6) 0.018(5) 0.026(5) -0.001(5) 0.017(5) 0.003(4)
N(3) 0.028(5) 0.013(5) 0.017(5) 0.002(4) 0.006(4) -0.002(4)
N(4) 0.031(6) 0.036(6) 0.028(6) -0.006(5) 0.014(5) -0.003(5)
N(5) 0.029(6) 0.029(6) 0.022(5) 0.006(5) 0.010(5) 0.002(5)
N(6) 0.055(8) 0.057(9) 0.09(1) 0.011(7) 0.044(8) 0.009(7)
C(1) 0.038(8) 0.026(7) 0.030(7) -0.002(6) 0.015(6) 0.003(6)
C(2) 0.023(7) 0.030(7) 0.034(7) -0.003(6) 0.014(6) 0.008(6)
C(3) 0.025(7) 0.020(6) 0.028(7) -0.004(5) 0.008(6) -0.003(5)
C(4) 0.019(6) 0.028(7) 0.032(7) 0.002(6) 0.003(5) -0.006(6)
C(5) 0.029(7) 0.017(6) 0.029(7) 0.002(5) 0.007(5) 0.003(5)
C(6) 0.024(7) 0.025(7) 0.033(7) -0.001(5) 0.010(6) 0.001(6)
C(7) 0.056(9) 0.029(7) 0.026(7) 0.003(6) 0.019(6) -0.003(6)
C(8) 0.036(7) 0.029(7) 0.036(7) 0.010(6) 0.018(6) 0.002(6)
C(9) 0.048(8) 0.059(10) 0.027(7) 0.000(7) 0.020(6) -0.006(7)
C(10) 0.06(1) 0.07(1) 0.054(10) -0.003(9) 0.042(9) 0.008(8)
C(11) 0.042(9) 0.08(1) 0.06(1) -0.024(8) 0.032(8) -0.004(9)
C(12) 0.041(8) 0.052(9) 0.046(9) -0.010(7) 0.019(7) -0.001(7)
C(13) 0.038(8) 0.027(7) 0.026(7) -0.002(6) 0.008(6) 0.007(6)
C(14) 0.029(8) 0.022(7) 0.026(7) -0.001(6) 0.001(6) -0.009(6)
C(15) 0.047(8) 0.024(7) 0.027(7) -0.004(6) 0.004(6) -0.002(6)
C(16) 0.054(9) 0.030(8) 0.044(9) 0.013(7) 0.011(7) -0.002(7)
C(17) 0.045(9) 0.06(1) 0.044(9) 0.015(8) 0.012(7) 0.000(8)
C(18) 0.030(8) 0.035(8) 0.046(8) -0.002(7) 0.010(6) -0.003(7)
C(19) 0.039(8) 0.022(7) 0.040(8) 0.004(6) 0.017(6) -0.003(6)
C(20) 0.038(8) 0.025(7) 0.024(7) -0.002(6) 0.004(6) -0.004(6)
C(21) 0.08(1) 0.06(1) 0.13(2) 0.00(1) 0.06(1) 0.00(1)
C(22) 0.033(10) 0.10(1) 0.20(2) -0.010(10) 0.01(1) -0.05(1)
C(23) 0.13(2) 0.20(2) 0.17(2) 0.08(2) 0.07(2) 0.14(2)

loop_
_atom_site_label
_atom_site_fract_x
_atom_site_fract_y
_atom_site_fract_z
_atom_site_U_iso_or_equiv
_atom_site_thermal_displace_type
_atom_site_calc_flag
_atom_site_calc_attached_atom
Mn 0.4183(1) 0.23877(9) 0.4730(1) 0.0226(5) Uij ? ?
Cl(1) 0.2968(2) 0.1514(2) 0.3495(2) 0.044(1) Uij ? ?
Cl(2) -0.0588(3) 0.2876(3) 0.5640(3) 0.063(1) Uij ? ?
O(1) 0.0256(8) 0.3056(6) 0.5316(8) 0.100(5) Uij ? ?
O(2) -0.103(1) 0.3538(8) 0.587(1) 0.220(10) Uij ? ?
O(3) -0.1399(8) 0.2490(9) 0.4826(8) 0.138(5) Uij ? ?
O(4) -0.0276(9) 0.2346(7) 0.6433(7) 0.119(5) Uij ? ?
O(5) 0.3799(8) 0.4775(6) 0.6433(9) 0.089(5) Uij ? ?
O(6) 0.167(2) -0.001(2) 0.393(2) 0.15(1) Uij ? ?
O(7) -0.001(2) 0.046(1) 0.458(2) 0.34(1) Uij ? ?
N(1) 0.5693(7) 0.1745(5) 0.4670(6) 0.025(3) Uij ? ?
N(2) 0.5035(7) 0.3383(5) 0.4197(6) 0.024(3) Uij ? ?
N(3) 0.5554(6) 0.2813(4) 0.6177(6) 0.020(3) Uij ? ?
N(4) 0.3651(7) 0.2092(5) 0.5998(6) 0.031(3) Uij ? ?
N(5) 0.2992(7) 0.3391(5) 0.4168(6) 0.026(3) Uij ? ?
N(6) 0.2199(10) 0.4695(7) 0.6629(10) 0.064(5) Uij ? ?
C(1) 0.5841(9) 0.2151(6) 0.3797(8) 0.030(4) Uij ? ?
C(2) 0.5924(8) 0.3041(6) 0.3913(8) 0.028(4) Uij ? ?
C(3) 0.5437(8) 0.3942(6) 0.5037(8) 0.025(3) Uij ? ?
C(4) 0.6100(8) 0.3535(6) 0.5997(8) 0.028(3) Uij ? ?
C(5) 0.6282(8) 0.2122(6) 0.6475(8) 0.026(3) Uij ? ?
C(6) 0.6623(8) 0.1850(6) 0.5619(8) 0.027(3) Uij ? ?
C(7) 0.5082(9) 0.2965(6) 0.6942(8) 0.036(4) Uij ? ?
C(8) 0.4183(8) 0.2402(7) 0.6878(8) 0.032(3) Uij ? ?
C(9) 0.3905(9) 0.2244(8) 0.7706(8) 0.043(4) Uij ? ?
C(10) 0.303(1) 0.1797(9) 0.760(1) 0.057(5) Uij ? ?
C(11) 0.245(1) 0.1486(8) 0.670(1) 0.056(5) Uij ? ?
C(12) 0.2799(10) 0.1633(7) 0.5901(9) 0.046(4) Uij ? ?
C(13) 0.4195(9) 0.3758(6) 0.3336(8) 0.031(4) Uij ? ?
C(14) 0.3188(9) 0.3913(6) 0.3551(8) 0.028(4) Uij ? ?
C(15) 0.2517(10) 0.4544(7) 0.3091(8) 0.035(4) Uij ? ?
C(16) 0.159(1) 0.4623(7) 0.3311(9) 0.045(4) Uij ? ?
C(17) 0.135(1) 0.4094(8) 0.3937(9) 0.052(5) Uij ? ?
C(18) 0.2074(9) 0.3483(7) 0.4335(8) 0.038(4) Uij ? ?
C(19) 0.5524(9) 0.0881(6) 0.4433(8) 0.033(4) Uij ? ?
C(20) 0.5197(9) 0.0424(6) 0.5185(8) 0.031(4) Uij ? ?
C(21) 0.288(1) 0.4972(9) 0.623(1) 0.083(7) Uij ? ?
C(22) 0.112(1) 0.498(1) 0.632(1) 0.119(8) Uij ? ?
C(23) 0.246(2) 0.407(1) 0.733(2) 0.16(1) Uij ? ?
H(1a) 0.6492 0.1952 0.3727 0.0372 Uij ? ?
H(1b) 0.5231 0.2026 0.3197 0.0372 Uij ? ?
H(2a) 0.5893 0.3276 0.3285 0.0339 Uij ? ?
H(2b) 0.6607 0.3173 0.4430 0.0339 Uij ? ?
H(3a) 0.5877 0.4339 0.4877 0.0299 Uij ? ?
H(3b) 0.4830 0.4200 0.5131 0.0299 Uij ? ?
H(4a) 0.6220 0.3902 0.6549 0.0343 Uij ? ?
H(4b) 0.6786 0.3382 0.5960 0.0343 Uij ? ?
H(5a) 0.6915 0.2269 0.7042 0.0308 Uij ? ?
H(5b) 0.5915 0.1688 0.6665 0.0308 Uij ? ?
H(6b) 0.7100 0.2246 0.5514 0.0330 Uij ? ?
H(6a) 0.6996 0.1346 0.5797 0.0330 Uij ? ?
H(7a) 0.5640 0.2911 0.7596 0.0427 Uij ? ?
H(7b) 0.4805 0.3504 0.6858 0.0427 Uij ? ?
H(9) 0.4342 0.2451 0.8355 0.0511 Uij ? ?
H(10) 0.2806 0.1706 0.8166 0.0689 Uij ? ?
H(11) 0.1819 0.1165 0.6602 0.0682 Uij ? ?
H(12) 0.2410 0.1390 0.5256 0.0548 Uij ? ?
H(13a) 0.4464 0.4257 0.3188 0.0374 Uij ? ?
H(13b) 0.4023 0.3405 0.2766 0.0374 Uij ? ?
H(15) 0.2683 0.4909 0.2643 0.0424 Uij ? ?
H(16) 0.1097 0.5057 0.3020 0.0536 Uij ? ?
H(17) 0.0713 0.4148 0.4095 0.0638 Uij ? ?
H(18) 0.1900 0.3094 0.4752 0.0457 Uij ? ?
H(19a) 0.4964 0.0826 0.3778 0.0390 Uij ? ?
H(19b) 0.6187 0.0658 0.4416 0.0390 Uij ? ?
H(20a) 0.5810 0.0386 0.5805 0.0381 Uij ? ?
H(20b) 0.4622 0.0709 0.5302 0.0381 Uij ? ?
H(21) 0.2600 0.5373 0.5716 0.0980 Uij ? ?
H(22a) 0.1125 0.5547 0.6460 0.1384 Uij ? ?
H(22b) 0.0749 0.4880 0.5625 0.1384 Uij ? ?
H(22c) 0.0754 0.4705 0.6713 0.1384 Uij ? ?
H(23c) 0.3059 0.4223 0.7918 0.1906 Uij ? ?
H(23a) 0.1844 0.3947 0.7510 0.1906 Uij ? ?
H(23b) 0.2652 0.3601 0.7030 0.1906 Uij ? ?

loop_
_atom_type_symbol
_atom_type_oxidation_number
_atom_type_number_in_cell
_atom_type_scat_dispersion_real
_atom_type_scat_dispersion_imag
_atom_type_scat_source
C 0 92 0.003 0.002 'International Tables'
H 0 156 0.000 0.000 'International Tables'
Cl 0 8 0.148 0.159 'International Tables'
N 0 24 0.006 0.003 'International Tables'
O 0 28 0.011 0.006 'International Tables'
Mn 0 4 0.337 0.728 'International Tables'

loop_
_geom_angle_atom_site_label_1
_geom_angle_atom_site_label_2
_geom_angle_atom_site_label_3
_geom_angle
_geom_angle_site_symmetry_1
_geom_angle_site_symmetry_2
_geom_angle_site_symmetry_3
_geom_angle_publ_flag
Cl(1) Mn N(1) 93.0(2) ? ? ? yes
Cl(1) Mn N(2) 118.6(2) ? ? ? yes
Cl(1) Mn N(3) 160.4(2) ? ? ? yes
Cl(1) Mn N(4) 97.7(2) ? ? ? yes
Cl(1) Mn N(5) 89.5(2) ? ? ? yes
N(1) Mn N(2) 77.6(3) ? ? ? yes
N(1) Mn N(3) 76.1(3) ? ? ? yes
N(1) Mn N(4) 117.6(3) ? ? ? yes
N(1) Mn N(5) 147.7(3) ? ? ? yes
N(2) Mn N(3) 75.5(3) ? ? ? yes
N(2) Mn N(4) 140.5(3) ? ? ? yes
N(2) Mn N(5) 73.0(3) ? ? ? yes
N(3) Mn N(4) 73.9(3) ? ? ? yes
N(3) Mn N(5) 108.4(3) ? ? ? yes
N(4) Mn N(5) 93.8(3) ? ? ? yes
O(1) Cl(2) O(2) 112.3(10) ? ? ? yes
O(1) Cl(2) O(3) 107.0(7) ? ? ? yes
O(1) Cl(2) O(4) 111.8(7) ? ? ? yes
O(2) Cl(2) O(3) 107.5(9) ? ? ? yes
O(2) Cl(2) O(4) 110(1) ? ? ? yes
O(3) Cl(2) O(4) 107.1(8) ? ? ? yes
Mn N(1) C(1) 101.4(6) ? ? ? yes
Mn N(1) C(6) 111.2(7) ? ? ? yes
Mn N(1) C(19) 113.7(7) ? ? ? yes
C(1) N(1) C(6) 113.0(8) ? ? ? yes
C(1) N(1) C(19) 107.9(8) ? ? ? yes
C(6) N(1) C(19) 109.5(7) ? ? ? yes
Mn N(2) C(2) 110.3(6) ? ? ? yes
Mn N(2) C(3) 105.7(7) ? ? ? yes
Mn N(2) C(13) 105.7(6) ? ? ? yes
C(2) N(2) C(3) 112.1(8) ? ? ? yes
C(2) N(2) C(13) 111.9(9) ? ? ? yes
C(3) N(2) C(13) 110.8(8) ? ? ? yes
Mn N(3) C(4) 111.9(5) ? ? ? yes
Mn N(3) C(5) 104.0(5) ? ? ? yes
Mn N(3) C(7) 107.8(6) ? ? ? yes
C(4) N(3) C(5) 112.3(8) ? ? ? yes
C(4) N(3) C(7) 110.9(8) ? ? ? yes
C(5) N(3) C(7) 109.7(8) ? ? ? yes
Mn N(4) C(8) 118.3(8) ? ? ? yes
Mn N(4) C(12) 123.5(8) ? ? ? yes
C(8) N(4) C(12) 118(1) ? ? ? yes
Mn N(5) C(14) 116.5(8) ? ? ? yes
Mn N(5) C(18) 126.4(7) ? ? ? yes
C(14) N(5) C(18) 116.9(9) ? ? ? yes
C(21) N(6) C(22) 121(1) ? ? ? yes
C(21) N(6) C(23) 122(1) ? ? ? yes
C(22) N(6) C(23) 115(1) ? ? ? yes
N(1) C(1) C(2) 112.8(9) ? ? ? yes
N(2) C(2) C(1) 112.1(10) ? ? ? yes
N(2) C(3) C(4) 112.3(8) ? ? ? yes
N(3) C(4) C(3) 111.5(7) ? ? ? yes
N(3) C(5) C(6) 111.1(8) ? ? ? yes
N(1) C(6) C(5) 112.3(9) ? ? ? yes
N(3) C(7) C(8) 113.1(9) ? ? ? yes
N(4) C(8) C(7) 116(1) ? ? ? yes
N(4) C(8) C(9) 121(1) ? ? ? yes
C(7) C(8) C(9) 121.4(9) ? ? ? yes
C(8) C(9) C(10) 119(1) ? ? ? yes
C(9) C(10) C(11) 119(1) ? ? ? yes
C(10) C(11) C(12) 118(1) ? ? ? yes
N(4) C(12) C(11) 122(1) ? ? ? yes
N(2) C(13) C(14) 111.6(10) ? ? ? yes
N(5) C(14) C(13) 115.1(9) ? ? ? yes
N(5) C(14) C(15) 124(1) ? ? ? yes
C(13) C(14) C(15) 120(1) ? ? ? yes
C(14) C(15) C(16) 116(1) ? ? ? yes
C(15) C(16) C(17) 121(1) ? ? ? yes
C(16) C(17) C(18) 117(1) ? ? ? yes
N(5) C(18) C(17) 123(1) ? ? ? yes
N(1) C(19) C(20) 113.0(10) ? ? ? yes
C(19) C(20) C(20) 112(1) ? ? ? yes
O(5) C(21) N(6) 126(1) ? ? ? yes

loop_
_geom_bond_atom_site_label_1
_geom_bond_atom_site_label_2
_geom_bond_distance
_geom_bond_site_symmetry_1
_geom_bond_site_symmetry_2
_geom_bond_publ_flag
Mn Cl(1) 2.420(3) ? ? yes
Mn N(1) 2.317(9) ? ? yes
Mn N(2) 2.304(9) ? ? yes
Mn N(3) 2.330(7) ? ? yes
Mn N(4) 2.23(1) ? ? yes
Mn N(5) 2.259(8) ? ? yes
Cl(2) O(1) 1.40(1) ? ? yes
Cl(2) O(2) 1.36(2) ? ? yes
Cl(2) O(3) 1.43(1) ? ? yes
Cl(2) O(4) 1.39(1) ? ? yes
O(5) C(21) 1.21(2) ? ? yes
N(1) C(1) 1.50(2) ? ? yes
N(1) C(6) 1.49(1) ? ? yes
N(1) C(19) 1.49(1) ? ? yes
N(2) C(2) 1.50(2) ? ? yes
N(2) C(3) 1.47(1) ? ? yes
N(2) C(13) 1.48(1) ? ? yes
N(3) C(4) 1.49(1) ? ? yes
N(3) C(5) 1.47(1) ? ? yes
N(3) C(7) 1.47(2) ? ? yes
N(4) C(8) 1.31(1) ? ? yes
N(4) C(12) 1.34(2) ? ? yes
N(5) C(14) 1.34(2) ? ? yes
N(5) C(18) 1.34(2) ? ? yes
N(6) C(21) 1.32(3) ? ? yes
N(6) C(22) 1.43(2) ? ? yes
N(6) C(23) 1.40(3) ? ? yes
C(1) C(2) 1.51(1) ? ? yes
C(3) C(4) 1.51(1) ? ? yes
C(5) C(6) 1.53(2) ? ? yes
C(7) C(8) 1.51(2) ? ? yes
C(8) C(9) 1.39(2) ? ? yes
C(9) C(10) 1.35(2) ? ? yes
C(10) C(11) 1.35(2) ? ? yes
C(11) C(12) 1.40(2) ? ? yes
C(13) C(14) 1.51(2) ? ? yes
C(14) C(15) 1.39(1) ? ? yes
C(15) C(16) 1.39(2) ? ? yes
C(16) C(17) 1.38(2) ? ? yes
C(17) C(18) 1.38(2) ? ? yes
C(19) C(20) 1.51(2) ? ? yes
C(20) C(20) 1.55(2) ? ? yes
